data_7229510
loop_
_publ_author_name
'Lv, Sen'
'Wang, Yuan Ze'
'Zhang, Chong'
'Gu, Xu'
'Gong, Yun'
'Lin, Jianhua'

_publ_section_title
;
 Coordination polymer based perovskite device: matched energy levels and
 photocurrent enhancement in the absence or presence of methanol
;
_journal_name_full CrystEngComm
_journal_paper_doi 10.1039/C7CE01682D
_journal_year 2017
_chemical_formula_sum 'C66 H64 Co3 N8 O27'
_chemical_formula_weight 1578.04
_chemical_name_systematic
; 
 ? 
;
_space_group_IT_number 2
_symmetry_cell_setting triclinic
_symmetry_space_group_name_Hall '-P 1'
_symmetry_space_group_name_H-M 'P -1'
_atom_sites_solution_hydrogens geom
_atom_sites_solution_primary direct
_atom_sites_solution_secondary difmap
_audit_creation_method SHELXL-97
_audit_update_record
;
2017-09-18 deposited with the CCDC.
2017-11-06 downloaded from the CCDC.
;
_cell_angle_alpha 90.2900(10)
_cell_angle_beta 95.1460(10)
_cell_angle_gamma 105.614(2)
_cell_formula_units_Z 1
_cell_length_a 7.4462(7)
_cell_length_b 9.5919(9)
_cell_length_c 23.752(2)
_cell_measurement_reflns_used 1343
_cell_measurement_temperature 298(2)
_cell_measurement_theta_max 25.632
_cell_measurement_theta_min 2.844
_cell_volume 1626.5(3)
_computing_cell_refinement 'Bruker SMART'
_computing_data_collection 'Bruker SMART'
_computing_data_reduction 'Bruker SHELXTL'
_computing_molecular_graphics 'Bruker SHELXTL'
_computing_publication_material 'Bruker SHELXTL'
_computing_structure_refinement 'SHELXL-97 (Sheldrick, 1997)'
_computing_structure_solution 'SHELXS-97 (Sheldrick, 1990)'
_diffrn_ambient_temperature 298(2)
_diffrn_measured_fraction_theta_full 0.980
_diffrn_measured_fraction_theta_max 0.980
_diffrn_measurement_device_type 'CCD area detector'
_diffrn_measurement_method 'phi and omega scans'
_diffrn_radiation_monochromator graphite
_diffrn_radiation_source 'fine-focus sealed tube'
_diffrn_radiation_type MoK\a
_diffrn_radiation_wavelength 0.71073
_diffrn_reflns_av_R_equivalents 0.0536
_diffrn_reflns_av_sigmaI/netI 0.1229
_diffrn_reflns_limit_h_max 7
_diffrn_reflns_limit_h_min -8
_diffrn_reflns_limit_k_max 11
_diffrn_reflns_limit_k_min -11
_diffrn_reflns_limit_l_max 21
_diffrn_reflns_limit_l_min -28
_diffrn_reflns_number 8318
_diffrn_reflns_theta_full 25.02
_diffrn_reflns_theta_max 25.02
_diffrn_reflns_theta_min 2.21
_exptl_absorpt_coefficient_mu 0.852
_exptl_absorpt_correction_T_max 0.950
_exptl_absorpt_correction_T_min 0.880
_exptl_absorpt_correction_type multi-scan
_exptl_absorpt_process_details
;

CrysAlisPro, Agilent Technologies,
Version 1.171.36.28 (release 01-02-2013 CrysAlis171 .NET)
(compiled Feb  1 2013,16:14:44)
Empirical absorption correction using spherical harmonics,
 implemented in SCALE3 ABSPACK scaling algorithm.

;
_exptl_crystal_colour red
_exptl_crystal_density_diffrn 1.611
_exptl_crystal_density_method 'not measured'
_exptl_crystal_description block
_exptl_crystal_F_000 813
_exptl_crystal_size_max 0.15
_exptl_crystal_size_mid 0.13
_exptl_crystal_size_min 0.06
_refine_diff_density_max 0.977
_refine_diff_density_min -0.772
_refine_diff_density_rms 0.108
_refine_ls_extinction_method none
_refine_ls_goodness_of_fit_ref 1.001
_refine_ls_hydrogen_treatment mixed
_refine_ls_matrix_type full
_refine_ls_number_parameters 475
_refine_ls_number_reflns 5626
_refine_ls_number_restraints 0
_refine_ls_restrained_S_all 1.001
_refine_ls_R_factor_all 0.1088
_refine_ls_R_factor_gt 0.0642
_refine_ls_shift/su_max 0.000
_refine_ls_shift/su_mean 0.000
_refine_ls_structure_factor_coef Fsqd
_refine_ls_weighting_details 'calc w=1/[\s^2^(Fo^2^)+(0.0490P)^2^+0.0000P] where P=(Fo^2^+2Fc^2^)/3'
_refine_ls_weighting_scheme calc
_refine_ls_wR_factor_gt 0.1362
_refine_ls_wR_factor_ref 0.1494
_reflns_number_gt 3222
_reflns_number_total 5626
_reflns_threshold_expression >2sigma(I)
_cod_data_source_file c7ce01682d2.cif
_cod_data_source_block 160329f
_cod_depositor_comments
;
The following automatic conversions were performed:

'_symmetry_cell_setting' value 'Triclinic' changed to 'triclinic'
according to
/home/data/users/saulius/crontab/automatic-downloads/rss-feeds/RSC/lib/dictionaries/cif_core.dic
dictionary named 'cif_core.dic' version 2.4.2 from 2011-04-26.

Automatic conversion script
Id: cif_fix_values 4973 2017-02-22 13:04:09Z antanas 
;
_cod_original_sg_symbol_H-M 'P-1   '
_cod_database_code 7229510

loop_
_symmetry_equiv_pos_as_xyz
'x, y, z'
'-x, -y, -z'

loop_
_atom_site_label
_atom_site_type_symbol
_atom_site_fract_x
_atom_site_fract_y
_atom_site_fract_z
_atom_site_U_iso_or_equiv
_atom_site_adp_type
_atom_site_occupancy
_atom_site_symmetry_multiplicity
_atom_site_calc_flag
_atom_site_refinement_flags
Co1 Co 0.0000 0.0000 0.0000 0.0280(3) Uani 1 2 d S
Co2 Co 0.16789(11) 0.26276(8) 0.53202(3) 0.0298(2) Uani 1 1 d .
N1 N 0.2204(7) 0.2049(5) 0.0157(2) 0.0418(13) Uani 1 1 d .
N2 N 0.5003(7) 0.6019(5) 0.1008(2) 0.0405(13) Uani 1 1 d .
H2 H 0.4527 0.6720 0.0919 0.049 Uiso 1 1 calc R
N3 N 0.8390(7) 1.5671(5) 0.41343(19) 0.0361(12) Uani 1 1 d .
N4 N 0.7921(7) 1.2081(5) 0.30525(19) 0.0366(12) Uani 1 1 d .
H4 H 0.7431 1.1268 0.3202 0.044 Uiso 1 1 calc R
O1 O 0.5526(6) -0.0270(4) 0.35765(16) 0.0423(11) Uani 1 1 d .
O2 O 0.3185(6) -0.2173(5) 0.37512(16) 0.0470(11) Uani 1 1 d .
O3 O 0.0721(6) -0.0571(4) 0.08217(15) 0.0358(10) Uani 1 1 d .
O4 O 0.2389(6) -0.2187(4) 0.07428(16) 0.0439(11) Uani 1 1 d .
O5 O 0.1409(6) 0.1678(4) 0.45003(16) 0.0420(11) Uani 1 1 d .
O6 O 0.2550(6) 0.4042(4) 0.45607(17) 0.0455(11) Uani 1 1 d .
O7 O 0.7357(8) 0.5468(5) 0.1564(2) 0.090(2) Uani 1 1 d .
O8 O 0.9190(7) 1.3079(5) 0.22600(18) 0.0601(13) Uani 1 1 d .
O9 O -0.1939(6) 0.1094(4) 0.03054(16) 0.0460(11) Uani 1 1 d .
H9C H -0.2081 0.1431 -0.0021 0.055 Uiso 1 1 d R
H9D H -0.1508 0.1801 0.0541 0.055 Uiso 1 1 d R
O10 O 0.1560(6) 0.0799(5) 0.57867(19) 0.0635(14) Uani 1 1 d .
H10C H 0.2452 0.0586 0.5985 0.076 Uiso 1 1 d R
H10D H 0.0691 0.0025 0.5709 0.076 Uiso 1 1 d R
O11 O 0.4676(5) 0.3117(4) 0.54511(16) 0.0466(11) Uani 1 1 d .
H11C H 0.5230 0.2708 0.5701 0.056 Uiso 1 1 d R
H11D H 0.5370 0.3966 0.5412 0.056 Uiso 1 1 d R
O12 O -0.1343(6) 0.1947(5) 0.52841(17) 0.0580(13) Uani 1 1 d .
H12C H -0.1868 0.2091 0.5574 0.070 Uiso 1 1 d R
H12D H -0.1589 0.1038 0.5222 0.070 Uiso 1 1 d R
O13 O 0.9555(7) 0.3527(5) 0.11079(19) 0.0775(16) Uani 1 1 d .
H13C H 0.8936 0.4151 0.1121 0.093 Uiso 1 1 d R
H13D H 0.9655 0.3197 0.1437 0.093 Uiso 1 1 d R
O14 O 0.505(3) 0.9700(14) 0.5207(5) 0.114(5) Uani 0.50 1 d P
H14C H 0.4870 0.9677 0.5556 0.136 Uiso 0.50 1 d PR
H14D H 0.5071 0.8862 0.5096 0.136 Uiso 0.50 1 d PR
C1 C 0.3987(9) -0.1201(6) 0.3432(2) 0.0326(14) Uani 1 1 d .
C2 C 0.1676(8) -0.1404(7) 0.1026(2) 0.0367(15) Uani 1 1 d .
C3 C 0.3099(8) -0.1202(6) 0.2831(2) 0.0294(13) Uani 1 1 d .
C4 C 0.2875(8) 0.0049(6) 0.2554(2) 0.0291(13) Uani 1 1 d .
C5 C 0.2307(8) -0.0080(6) 0.1972(2) 0.0320(14) Uani 1 1 d .
H5 H 0.2101 0.0722 0.1787 0.038 Uiso 1 1 calc R
C6 C 0.2043(8) -0.1364(6) 0.1664(2) 0.0284(13) Uani 1 1 d .
C7 C 0.2176(8) -0.2614(6) 0.1951(2) 0.0327(14) Uani 1 1 d .
H7 H 0.1936 -0.3496 0.1755 0.039 Uiso 1 1 calc R
C8 C 0.2666(8) -0.2523(6) 0.2527(2) 0.0360(15) Uani 1 1 d .
H8 H 0.2710 -0.3359 0.2718 0.043 Uiso 1 1 calc R
C9 C 0.2177(8) 0.2877(6) 0.4273(2) 0.0331(14) Uani 1 1 d .
C10 C 0.2702(8) 0.2848(6) 0.3676(2) 0.0308(14) Uani 1 1 d .
C11 C 0.2541(8) 0.1535(6) 0.3405(2) 0.0338(14) Uani 1 1 d .
H11 H 0.2041 0.0680 0.3587 0.041 Uiso 1 1 calc R
C12 C 0.3120(8) 0.1469(6) 0.2859(2) 0.0308(14) Uani 1 1 d .
C13 C 0.3868(8) 0.2767(6) 0.2600(2) 0.0386(15) Uani 1 1 d .
H13 H 0.4265 0.2748 0.2241 0.046 Uiso 1 1 calc R
C14 C 0.4032(9) 0.4086(6) 0.2867(3) 0.0424(16) Uani 1 1 d .
H14 H 0.4534 0.4940 0.2685 0.051 Uiso 1 1 calc R
C15 C 0.3443(8) 0.4147(6) 0.3413(2) 0.0382(15) Uani 1 1 d .
H15 H 0.3547 0.5032 0.3592 0.046 Uiso 1 1 calc R
C16 C 0.3658(9) 0.2138(6) 0.0548(3) 0.0472(18) Uani 1 1 d .
H16 H 0.4011 0.1296 0.0629 0.057 Uiso 1 1 calc R
C17 C 0.4663(9) 0.3402(7) 0.0837(3) 0.0457(17) Uani 1 1 d .
H17 H 0.5642 0.3400 0.1109 0.055 Uiso 1 1 calc R
C18 C 0.4180(9) 0.4669(6) 0.0715(2) 0.0373(15) Uani 1 1 d .
C19 C 0.2765(8) 0.4617(6) 0.0287(3) 0.0408(16) Uani 1 1 d .
H19 H 0.2456 0.5460 0.0178 0.049 Uiso 1 1 calc R
C20 C 0.1831(9) 0.3319(6) 0.0026(2) 0.0414(16) Uani 1 1 d .
H20 H 0.0883 0.3309 -0.0259 0.050 Uiso 1 1 calc R
C21 C 0.7746(9) 1.4297(7) 0.4288(2) 0.0418(16) Uani 1 1 d .
H21 H 0.7364 1.4134 0.4649 0.050 Uiso 1 1 calc R
C22 C 0.7615(8) 1.3107(6) 0.3941(2) 0.0386(15) Uani 1 1 d .
H22 H 0.7180 1.2174 0.4070 0.046 Uiso 1 1 calc R
C23 C 0.8145(8) 1.3328(6) 0.3395(2) 0.0300(14) Uani 1 1 d .
C24 C 0.8839(8) 1.4737(6) 0.3231(2) 0.0376(15) Uani 1 1 d .
H24 H 0.9240 1.4926 0.2872 0.045 Uiso 1 1 calc R
C25 C 0.8925(9) 1.5860(6) 0.3609(2) 0.0415(16) Uani 1 1 d .
H25 H 0.9382 1.6803 0.3492 0.050 Uiso 1 1 calc R
C26 C 0.6464(10) 0.6309(7) 0.1415(3) 0.0474(18) Uani 1 1 d .
C27 C 0.8385(9) 1.1999(6) 0.2509(3) 0.0362(15) Uani 1 1 d .
C28 C 0.6960(8) 0.7792(6) 0.1689(3) 0.0370(15) Uani 1 1 d .
C29 C 0.6778(9) 0.9018(6) 0.1404(3) 0.0402(16) Uani 1 1 d .
H29 H 0.6326 0.8926 0.1024 0.048 Uiso 1 1 calc R
C30 C 0.7247(8) 1.0355(6) 0.1669(2) 0.0377(15) Uani 1 1 d .
H30 H 0.7143 1.1160 0.1465 0.045 Uiso 1 1 calc R
C31 C 0.7882(8) 1.0522(6) 0.2244(2) 0.0344(14) Uani 1 1 d .
C32 C 0.8076(8) 0.9301(7) 0.2534(3) 0.0407(16) Uani 1 1 d .
H32 H 0.8506 0.9388 0.2916 0.049 Uiso 1 1 calc R
C33 C 0.7634(8) 0.7961(7) 0.2257(3) 0.0420(16) Uani 1 1 d .
H33 H 0.7791 0.7161 0.2455 0.050 Uiso 1 1 calc R

loop_
_atom_site_aniso_label
_atom_site_aniso_U_11
_atom_site_aniso_U_22
_atom_site_aniso_U_33
_atom_site_aniso_U_23
_atom_site_aniso_U_13
_atom_site_aniso_U_12
Co1 0.0354(7) 0.0226(6) 0.0257(6) 0.0005(5) -0.0006(5) 0.0086(5)
Co2 0.0374(5) 0.0286(5) 0.0248(4) -0.0003(3) 0.0044(4) 0.0111(4)
N1 0.047(3) 0.030(3) 0.047(3) -0.001(2) -0.004(3) 0.011(3)
N2 0.045(3) 0.031(3) 0.046(3) -0.002(2) 0.000(3) 0.013(3)
N3 0.042(3) 0.031(3) 0.036(3) -0.002(2) 0.008(2) 0.010(3)
N4 0.043(3) 0.035(3) 0.034(3) -0.003(2) 0.006(2) 0.012(2)
O1 0.043(3) 0.039(3) 0.041(3) 0.008(2) 0.000(2) 0.004(2)
O2 0.050(3) 0.047(3) 0.037(3) 0.010(2) 0.003(2) 0.002(2)
O3 0.047(3) 0.033(2) 0.030(2) -0.0038(18) 0.0004(19) 0.016(2)
O4 0.054(3) 0.052(3) 0.033(2) -0.006(2) 0.002(2) 0.028(2)
O5 0.046(3) 0.042(3) 0.037(2) 0.002(2) 0.006(2) 0.007(2)
O6 0.052(3) 0.048(3) 0.041(3) 0.007(2) 0.009(2) 0.018(2)
O7 0.089(4) 0.064(4) 0.119(5) -0.035(3) -0.060(4) 0.045(3)
O8 0.090(4) 0.037(3) 0.046(3) 0.000(2) 0.023(3) -0.002(3)
O9 0.063(3) 0.047(3) 0.032(2) 0.001(2) 0.005(2) 0.023(2)
O10 0.054(3) 0.043(3) 0.081(4) 0.020(3) -0.018(3) 0.000(2)
O11 0.043(3) 0.046(3) 0.052(3) 0.012(2) 0.002(2) 0.015(2)
O12 0.051(3) 0.076(4) 0.050(3) 0.000(2) 0.012(2) 0.020(3)
O13 0.098(4) 0.078(4) 0.055(3) -0.005(3) 0.025(3) 0.016(3)
O14 0.173(12) 0.050(10) 0.121(15) -0.034(9) 0.001(15) 0.040(10)
C1 0.038(4) 0.021(3) 0.039(4) 0.004(3) 0.010(3) 0.008(3)
C2 0.027(4) 0.043(4) 0.039(4) 0.008(3) 0.002(3) 0.006(3)
C3 0.027(3) 0.036(4) 0.028(3) 0.006(3) 0.003(3) 0.012(3)
C4 0.029(3) 0.030(3) 0.029(3) -0.001(3) 0.006(3) 0.008(3)
C5 0.033(4) 0.038(4) 0.029(3) 0.007(3) 0.008(3) 0.014(3)
C6 0.031(3) 0.030(3) 0.027(3) 0.001(3) 0.005(3) 0.013(3)
C7 0.038(4) 0.028(3) 0.035(4) -0.003(3) 0.007(3) 0.012(3)
C8 0.039(4) 0.034(4) 0.035(4) 0.010(3) 0.003(3) 0.010(3)
C9 0.033(4) 0.029(4) 0.038(4) -0.008(3) -0.004(3) 0.013(3)
C10 0.029(3) 0.030(3) 0.033(3) -0.001(3) -0.001(3) 0.009(3)
C11 0.037(4) 0.033(4) 0.033(4) 0.004(3) 0.001(3) 0.012(3)
C12 0.035(4) 0.034(3) 0.027(3) 0.003(3) 0.000(3) 0.017(3)
C13 0.039(4) 0.044(4) 0.034(4) 0.008(3) 0.004(3) 0.015(3)
C14 0.051(4) 0.028(4) 0.048(4) 0.012(3) 0.009(3) 0.010(3)
C15 0.050(4) 0.033(4) 0.036(4) -0.005(3) 0.001(3) 0.020(3)
C16 0.050(5) 0.029(4) 0.063(5) 0.000(3) -0.007(4) 0.015(3)
C17 0.039(4) 0.037(4) 0.058(5) 0.001(3) -0.010(3) 0.011(3)
C18 0.039(4) 0.031(4) 0.038(4) -0.003(3) 0.006(3) 0.002(3)
C19 0.038(4) 0.030(4) 0.050(4) 0.011(3) 0.006(3) 0.001(3)
C20 0.048(4) 0.031(4) 0.040(4) 0.000(3) -0.001(3) 0.004(3)
C21 0.054(4) 0.044(4) 0.030(4) 0.005(3) 0.016(3) 0.013(3)
C22 0.052(4) 0.031(4) 0.032(4) 0.002(3) 0.011(3) 0.009(3)
C23 0.034(4) 0.033(3) 0.027(3) -0.006(3) 0.002(3) 0.015(3)
C24 0.043(4) 0.036(4) 0.031(3) -0.004(3) 0.007(3) 0.005(3)
C25 0.056(4) 0.032(4) 0.037(4) -0.005(3) 0.012(3) 0.008(3)
C26 0.055(5) 0.040(4) 0.051(4) -0.007(3) -0.007(4) 0.022(4)
C27 0.042(4) 0.031(4) 0.037(4) -0.008(3) 0.005(3) 0.012(3)
C28 0.035(4) 0.033(4) 0.043(4) -0.003(3) 0.002(3) 0.009(3)
C29 0.049(4) 0.038(4) 0.035(4) -0.010(3) 0.004(3) 0.013(3)
C30 0.050(4) 0.029(3) 0.036(4) 0.002(3) 0.008(3) 0.011(3)
C31 0.034(4) 0.031(4) 0.040(4) -0.003(3) 0.012(3) 0.010(3)
C32 0.035(4) 0.053(4) 0.036(4) 0.001(3) 0.005(3) 0.014(3)
C33 0.037(4) 0.034(4) 0.052(4) 0.001(3) -0.002(3) 0.007(3)

loop_
_atom_type_symbol
_atom_type_description
_atom_type_scat_dispersion_real
_atom_type_scat_dispersion_imag
_atom_type_scat_source
C C 0.0033 0.0016 'International Tables Vol C Tables 4.2.6.8 and 6.1.1.4'
H H 0.0000 0.0000 'International Tables Vol C Tables 4.2.6.8 and 6.1.1.4'
N N 0.0061 0.0033 'International Tables Vol C Tables 4.2.6.8 and 6.1.1.4'
O O 0.0106 0.0060 'International Tables Vol C Tables 4.2.6.8 and 6.1.1.4'
Co Co 0.3494 0.9721 'International Tables Vol C Tables 4.2.6.8 and 6.1.1.4'

loop_
_geom_angle_atom_site_label_1
_geom_angle_atom_site_label_2
_geom_angle_atom_site_label_3
_geom_angle
_geom_angle_site_symmetry_1
_geom_angle_site_symmetry_3
O3 Co1 O3 180.0(2) 2 .
O3 Co1 O9 91.13(14) 2 2
O3 Co1 O9 88.87(14) . 2
O3 Co1 O9 88.87(14) 2 .
O3 Co1 O9 91.13(14) . .
O9 Co1 O9 180.00(18) 2 .
O3 Co1 N1 92.10(17) 2 .
O3 Co1 N1 87.90(17) . .
O9 Co1 N1 92.35(17) 2 .
O9 Co1 N1 87.65(17) . .
O3 Co1 N1 87.90(17) 2 2
O3 Co1 N1 92.10(17) . 2
O9 Co1 N1 87.65(17) 2 2
O9 Co1 N1 92.35(17) . 2
N1 Co1 N1 180.0(3) . 2
O10 Co2 N3 108.75(19) . 2_676
O10 Co2 O5 98.77(17) . .
N3 Co2 O5 151.40(17) 2_676 .
O10 Co2 O11 87.82(16) . .
N3 Co2 O11 92.32(17) 2_676 .
O5 Co2 O11 96.43(15) . .
O10 Co2 O12 84.89(17) . .
N3 Co2 O12 87.66(18) 2_676 .
O5 Co2 O12 87.17(16) . .
O11 Co2 O12 172.30(15) . .
O10 Co2 O6 152.28(17) . .
N3 Co2 O6 95.97(17) 2_676 .
O5 Co2 O6 59.53(15) . .
O11 Co2 O6 78.63(15) . .
O12 Co2 O6 109.04(15) . .
C16 N1 C20 115.6(5) . .
C16 N1 Co1 120.4(4) . .
C20 N1 Co1 119.9(4) . .
C26 N2 C18 126.4(5) . .
C21 N3 C25 116.2(5) . .
C21 N3 Co2 119.9(4) . 2_676
C25 N3 Co2 123.7(4) . 2_676
C27 N4 C23 128.1(5) . .
C2 O3 Co1 133.8(4) . .
C9 O5 Co2 94.0(3) . .
C9 O6 Co2 86.4(4) . .
O2 C1 O1 123.8(6) . .
O2 C1 C3 117.7(5) . .
O1 C1 C3 118.4(5) . .
O4 C2 O3 125.5(5) . .
O4 C2 C6 118.4(5) . .
O3 C2 C6 116.0(5) . .
C8 C3 C4 119.4(5) . .
C8 C3 C1 115.9(5) . .
C4 C3 C1 124.3(5) . .
C5 C4 C3 117.8(5) . .
C5 C4 C12 119.2(5) . .
C3 C4 C12 123.0(5) . .
C6 C5 C4 122.3(5) . .
C5 C6 C7 119.0(5) . .
C5 C6 C2 120.4(5) . .
C7 C6 C2 120.6(5) . .
C8 C7 C6 119.5(5) . .
C7 C8 C3 121.6(5) . .
O6 C9 O5 119.5(5) . .
O6 C9 C10 121.4(6) . .
O5 C9 C10 119.1(5) . .
C11 C10 C15 120.5(5) . .
C11 C10 C9 119.7(5) . .
C15 C10 C9 119.7(5) . .
C10 C11 C12 121.2(6) . .
C13 C12 C11 118.0(5) . .
C13 C12 C4 120.7(5) . .
C11 C12 C4 121.3(5) . .
C14 C13 C12 121.3(6) . .
C13 C14 C15 120.5(6) . .
C10 C15 C14 118.5(5) . .
N1 C16 C17 124.2(5) . .
C16 C17 C18 118.6(6) . .
C17 C18 C19 118.0(6) . .
C17 C18 N2 124.4(6) . .
C19 C18 N2 117.6(5) . .
C20 C19 C18 119.5(6) . .
N1 C20 C19 123.8(6) . .
N3 C21 C22 123.9(5) . .
C21 C22 C23 118.9(6) . .
C24 C23 C22 118.2(5) . .
C24 C23 N4 125.3(5) . .
C22 C23 N4 116.6(5) . .
C23 C24 C25 118.8(5) . .
N3 C25 C24 124.0(6) . .
O7 C26 N2 124.9(6) . .
O7 C26 C28 119.5(6) . .
N2 C26 C28 115.6(5) . .
O8 C27 N4 122.1(5) . .
O8 C27 C31 122.1(6) . .
N4 C27 C31 115.7(5) . .
C33 C28 C29 117.9(5) . .
C33 C28 C26 118.8(5) . .
C29 C28 C26 123.3(6) . .
C30 C29 C28 121.6(6) . .
C29 C30 C31 120.6(5) . .
C32 C31 C30 118.3(5) . .
C32 C31 C27 123.4(6) . .
C30 C31 C27 118.3(5) . .
C31 C32 C33 120.5(6) . .
C28 C33 C32 121.1(6) . .

loop_
_geom_bond_atom_site_label_1
_geom_bond_atom_site_label_2
_geom_bond_distance
_geom_bond_site_symmetry_2
Co1 O3 2.093(4) 2
Co1 O3 2.093(4) .
Co1 O9 2.170(4) 2
Co1 O9 2.170(4) .
Co1 N1 2.200(5) .
Co1 N1 2.200(5) 2
Co2 O10 2.066(4) .
Co2 N3 2.093(4) 2_676
Co2 O5 2.116(4) .
Co2 O11 2.146(4) .
Co2 O12 2.162(4) .
Co2 O6 2.297(4) .
N1 C16 1.345(7) .
N1 C20 1.353(7) .
N2 C26 1.357(7) .
N2 C18 1.423(7) .
N3 C21 1.341(7) .
N3 C25 1.343(7) .
N3 Co2 2.093(4) 2_676
N4 C27 1.372(7) .
N4 C23 1.407(6) .
O1 C1 1.267(7) .
O2 C1 1.260(6) .
O3 C2 1.276(6) .
O4 C2 1.253(7) .
O5 C9 1.284(7) .
O6 C9 1.259(6) .
O7 C26 1.211(7) .
O8 C27 1.233(7) .
O14 O14 1.15(2) 2_676
C1 C3 1.517(7) .
C2 C6 1.514(7) .
C3 C8 1.400(7) .
C3 C4 1.413(7) .
C4 C5 1.404(7) .
C4 C12 1.498(7) .
C5 C6 1.388(7) .
C6 C7 1.405(7) .
C7 C8 1.380(7) .
C9 C10 1.506(8) .
C10 C11 1.382(7) .
C10 C15 1.397(8) .
C11 C12 1.411(7) .
C12 C13 1.390(7) .
C13 C14 1.382(8) .
C14 C15 1.411(8) .
C16 C17 1.383(8) .
C17 C18 1.382(8) .
C18 C19 1.387(8) .
C19 C20 1.366(8) .
C21 C22 1.381(8) .
C22 C23 1.389(7) .
C23 C24 1.382(8) .
C24 C25 1.383(7) .
C26 C28 1.499(8) .
C27 C31 1.485(8) .
C28 C33 1.390(8) .
C28 C29 1.393(8) .
C29 C30 1.370(7) .
C30 C31 1.399(7) .
C31 C32 1.395(8) .
C32 C33 1.384(8) .
